data_4348068
loop_
_publ_author_name
'Hawes, Chris S.'
'Hamilton, Sophie E.'
'Hicks, Jamie'
'Knowles, Gregory P.'
'Chaffee, Alan L.'
'Turner, David R.'
'Batten, Stuart R.'

_publ_section_title
;
 Coordination Chemistry and Structural Dynamics of a Long and Flexible
 Piperazine-Derived Ligand.
;
_journal_issue 13
_journal_name_full 'Inorganic chemistry'
_journal_page_first 6692
_journal_page_last 6702
_journal_paper_doi 10.1021/acs.inorgchem.6b00933
_journal_volume 55
_journal_year 2016
_chemical_formula_moiety '0.25(C112 H144 Ag8 N24), C4 H6 N2, 2(B F4)'
_chemical_formula_sum 'C32 H42 Ag2 B2 F8 N8'
_chemical_formula_weight 928.09
_space_group_crystal_system monoclinic
_space_group_IT_number 15
_space_group_name_Hall '-C 2yc'
_space_group_name_H-M_alt 'C 1 2/c 1'
_atom_sites_solution_hydrogens geom
_atom_sites_solution_primary direct
_audit_creation_date 2015-06-13
_audit_creation_method
;
Olex2 1.2
(compiled 2015.01.26 svn.r3150 for OlexSys, GUI svn.r4998)
;
_cell_angle_alpha 90
_cell_angle_beta 91.87(3)
_cell_angle_gamma 90
_cell_formula_units_Z 4
_cell_length_a 12.282(3)
_cell_length_b 22.790(5)
_cell_length_c 13.580(3)
_cell_measurement_reflns_used 17743
_cell_measurement_temperature 100(2)
_cell_measurement_theta_max 28.323
_cell_measurement_theta_min 1.885
_cell_volume 3799.1(15)
_computing_cell_refinement 'XDS (Kabsch, 1993)'
_computing_data_collection 'BluIce (McPhillips, 2002)'
_computing_data_reduction 'XDS (Kabsch, 1993)'
_computing_molecular_graphics 'Olex2 (Dolomanov et al., 2009)'
_computing_publication_material 'Olex2 (Dolomanov et al., 2009)'
_computing_structure_refinement 'SHELXL-97 (Sheldrick, 1997)'
_computing_structure_solution 'SHELXS-97 (Sheldrick, 1997)'
_diffrn_ambient_temperature 100
_diffrn_measured_fraction_theta_full 0.998
_diffrn_measured_fraction_theta_max 0.992
_diffrn_measurement_device_type 'ADSC Quantum 210r'
_diffrn_measurement_method 'Phi Scan'
_diffrn_radiation_monochromator 'Silicon Double Crystal'
_diffrn_radiation_type Synchrotron
_diffrn_radiation_wavelength 0.7109
_diffrn_reflns_av_R_equivalents 0.0432
_diffrn_reflns_av_unetI/netI 0.0287
_diffrn_reflns_Laue_measured_fraction_full 0.998
_diffrn_reflns_Laue_measured_fraction_max 0.992
_diffrn_reflns_limit_h_max 16
_diffrn_reflns_limit_h_min -16
_diffrn_reflns_limit_k_max 30
_diffrn_reflns_limit_k_min -30
_diffrn_reflns_limit_l_max 18
_diffrn_reflns_limit_l_min -18
_diffrn_reflns_number 24004
_diffrn_reflns_point_group_measured_fraction_full 0.998
_diffrn_reflns_point_group_measured_fraction_max 0.992
_diffrn_reflns_theta_full 26.000
_diffrn_reflns_theta_max 28.323
_diffrn_reflns_theta_min 1.885
_diffrn_source 'Australian Synchrotron'
_diffrn_standards_number 0
_exptl_absorpt_coefficient_mu 1.105
_exptl_absorpt_correction_type multi-scan
_exptl_absorpt_process_details 'XScale within XDS'
_exptl_crystal_colour orange
_exptl_crystal_density_diffrn 1.623
_exptl_crystal_density_method 'not measured'
_exptl_crystal_description rod
_exptl_crystal_F_000 1864
_exptl_crystal_size_max 0.05
_exptl_crystal_size_mid 0.02
_exptl_crystal_size_min 0.01
_refine_diff_density_max 0.950
_refine_diff_density_min -1.782
_refine_diff_density_rms 0.143
_refine_ls_extinction_method none
_refine_ls_goodness_of_fit_ref 1.089
_refine_ls_hydrogen_treatment constr
_refine_ls_matrix_type full
_refine_ls_number_parameters 260
_refine_ls_number_reflns 4699
_refine_ls_number_restraints 23
_refine_ls_restrained_S_all 1.107
_refine_ls_R_factor_all 0.0585
_refine_ls_R_factor_gt 0.0494
_refine_ls_shift/su_max 0.003
_refine_ls_shift/su_mean 0.000
_refine_ls_structure_factor_coef Fsqd
_refine_ls_weighting_details 'w=1/[\s^2^(Fo^2^)+(0.0680P)^2^+18.5720P] where P=(Fo^2^+2Fc^2^)/3'
_refine_ls_weighting_scheme calc
_refine_ls_wR_factor_gt 0.1293
_refine_ls_wR_factor_ref 0.1349
_reflns_Friedel_coverage 0.000
_reflns_number_gt 4040
_reflns_number_total 4699
_reflns_threshold_expression 'I > 2\s(I)'
_cod_data_source_file ic6b00933_si_002.cif
_cod_data_source_block 4
_cod_depositor_comments
;
The following automatic conversions were performed:

data item '_exptl_absorpt_correction_type' value 'Multi-Scan' was
changed to 'multi-scan' in accordance with the
/home/saulius/struct/COD-crude-data/automatic-downloads/DataCite-retrospective/ACS/depositions/lib/dictionaries/cif_core.dic
dictionary named 'cif_core.dic' version 2.4.2 last updated on
2011-04-26.

Automatic conversion script
Id: cif_fix_values 6909 2019-04-08 15:41:33Z antanas 
;
_cod_original_cell_volume 3799.2(15)
_cod_database_code 4348068
_shelx_space_group_comment
;
The symmetry employed for this shelxl refinement is uniquely defined
by the following loop, which should always be used as a source of
symmetry information in preference to the above space-group names.
They are only intended as comments.
;
_olex2_refinement_description
;
1. Fixed Uiso
 At 1.2 times of:
  All C(H) groups, All C(H,H) groups
 At 1.5 times of:
  All C(H,H,H) groups
2. Restrained distances
 C29-N28
 1.15 with sigma of 0.02
 C26-C26_$1
 1.75 with sigma of 0.02
 C26-N25
 1.15 with sigma of 0.02
 C29-C30
 1.5 with sigma of 0.02
 C27-C26
 1.5 with sigma of 0.02
3. Uiso/Uaniso restraints and constraints
Uanis(C27) \\sim Ueq, Uanis(C26) \\sim Ueq, Uanis(N25) \\sim Ueq: with sigma of
0.01 and sigma for terminal atoms of 0.02
4. Others
 Fixed Sof: C26(0.5) C27(0.5) H27A(0.5) H27B(0.5) H27C(0.5) N28(0.5) C29(0.5)
 C30(0.5) H30A(0.5) H30B(0.5) H30C(0.5)
5.a Secondary CH2 refined with riding coordinates:
 C9(H9A,H9B), C11(H11A,H11B), C12(H12A,H12B), C14(H14A,H14B), C15(H15A,H15B),
 C16(H16A,H16B)
5.b Aromatic/amide H refined with riding coordinates:
 C4(H4), C5(H5), C7(H7), C8(H8), C18(H18), C19(H19)
5.c Idealised Me refined with riding coordinates:
 C27(H27A,H27B,H27C), C30(H30A,H30B,H30C)
;
_shelx_shelxl_version_number 2014/7
_olex2_submission_special_instructions 'No special instructions were received'

loop_
_space_group_symop_operation_xyz
'x, y, z'
'-x, y, -z+1/2'
'x+1/2, y+1/2, z'
'-x+1/2, y+1/2, -z+1/2'
'-x, -y, -z'
'x, -y, z-1/2'
'-x+1/2, -y+1/2, -z'
'x+1/2, -y+1/2, z-1/2'

loop_
_atom_site_label
_atom_site_type_symbol
_atom_site_fract_x
_atom_site_fract_y
_atom_site_fract_z
_atom_site_U_iso_or_equiv
_atom_site_adp_type
_atom_site_occupancy
_atom_site_site_symmetry_order
_atom_site_calc_flag
_atom_site_refinement_flags_posn
_atom_site_refinement_flags_adp
_atom_site_refinement_flags_occupancy
_atom_site_disorder_assembly
_atom_site_disorder_group
Ag1 Ag 0.2500 0.2500 0.5000 0.05666(18) Uani 1 2 d S T P . .
Ag2 Ag 0.5000 0.45117(2) 0.2500 0.02328(11) Uani 1 2 d S T P . .
N3 N 0.4192(4) 0.26468(18) 0.4813(3) 0.0491(10) Uani 1 1 d . . . . .
C4 C 0.4699(4) 0.2350(2) 0.4102(3) 0.0463(11) Uani 1 1 d . . . . .
H4 H 0.4310 0.2050 0.3757 0.056 Uiso 1 1 calc R . . . .
C5 C 0.5743(4) 0.24629(19) 0.3860(3) 0.0424(10) Uani 1 1 d . . . . .
H5 H 0.6065 0.2242 0.3353 0.051 Uiso 1 1 calc R . . . .
C6 C 0.6349(4) 0.29009(18) 0.4347(3) 0.0385(9) Uani 1 1 d . . . . .
C7 C 0.5830(5) 0.31899(19) 0.5106(3) 0.0453(11) Uani 1 1 d . . . . .
H7 H 0.6207 0.3483 0.5479 0.054 Uiso 1 1 calc R . . . .
C8 C 0.4775(5) 0.3052(2) 0.5315(3) 0.0506(12) Uani 1 1 d . . . . .
H8 H 0.4442 0.3252 0.5840 0.061 Uiso 1 1 calc R . . . .
C9 C 0.7468(4) 0.30556(19) 0.4030(3) 0.0413(10) Uani 1 1 d . . . . .
H9A H 0.7915 0.3171 0.4618 0.050 Uiso 1 1 calc R . . . .
H9B H 0.7806 0.2702 0.3745 0.050 Uiso 1 1 calc R . . . .
N10 N 0.7492(3) 0.35347(15) 0.3300(2) 0.0330(7) Uani 1 1 d . . . . .
C11 C 0.7280(3) 0.41168(17) 0.3713(3) 0.0329(8) Uani 1 1 d . . . . .
H11A H 0.7766 0.4185 0.4298 0.040 Uiso 1 1 calc R . . . .
H11B H 0.6517 0.4139 0.3924 0.040 Uiso 1 1 calc R . . . .
C12 C 0.7475(3) 0.45815(17) 0.2946(3) 0.0314(8) Uani 1 1 d . . . . .
H12A H 0.7348 0.4975 0.3227 0.038 Uiso 1 1 calc R . . . .
H12B H 0.8240 0.4562 0.2740 0.038 Uiso 1 1 calc R . . . .
N13 N 0.6727(2) 0.44851(13) 0.2080(2) 0.0258(6) Uani 1 1 d . . . . .
C14 C 0.6967(3) 0.38963(16) 0.1669(3) 0.0286(7) Uani 1 1 d . . . . .
H14A H 0.7729 0.3885 0.1453 0.034 Uiso 1 1 calc R . . . .
H14B H 0.6481 0.3821 0.1087 0.034 Uiso 1 1 calc R . . . .
C15 C 0.6803(3) 0.34255(16) 0.2435(3) 0.0290(7) Uani 1 1 d . . . . .
H15A H 0.6030 0.3420 0.2622 0.035 Uiso 1 1 calc R . . . .
H15B H 0.6979 0.3037 0.2156 0.035 Uiso 1 1 calc R . . . .
C16 C 0.6903(3) 0.49452(17) 0.1323(3) 0.0311(7) Uani 1 1 d . . . . .
H16A H 0.7565 0.4851 0.0957 0.037 Uiso 1 1 calc R . . . .
H16B H 0.7018 0.5329 0.1651 0.037 Uiso 1 1 calc R . . . .
C17 C 0.5938(3) 0.49830(15) 0.0615(3) 0.0267(7) Uani 1 1 d . . . . .
C18 C 0.5055(3) 0.53396(15) 0.0848(3) 0.0278(7) Uani 1 1 d . . . . .
H18 H 0.5093 0.5573 0.1427 0.033 Uiso 1 1 calc R . . . .
C19 C 0.5873(3) 0.46449(15) -0.0244(3) 0.0282(7) Uani 1 1 d . . . . .
H19 H 0.6470 0.4404 -0.0414 0.034 Uiso 1 1 calc R . . . .
N25 N 1.0000 0.3052(5) 0.2500 0.107(3) Uani 1 2 d DS TU P . .
C26 C 1.0112(12) 0.3379(8) 0.3136(7) 0.097(5) Uani 0.5 1 d D U . A -2
C27 C 1.0208(15) 0.3782(13) 0.3914(19) 0.162(9) Uani 0.5 1 d D U . A -2
H27A H 0.9520 0.3799 0.4259 0.243 Uiso 0.5 1 calc R . . A -2
H27B H 1.0375 0.4172 0.3651 0.243 Uiso 0.5 1 calc R . . A -2
H27C H 1.0795 0.3659 0.4374 0.243 Uiso 0.5 1 calc R . . A -2
N28 N 1.0246(14) 0.4235(9) 0.4532(15) 0.124(7) Uani 0.5 1 d D . . B -1
C29 C 1.0137(11) 0.4314(8) 0.5361(13) 0.086(5) Uani 0.5 1 d D . . B -1
C30 C 1.0007(9) 0.4450(9) 0.6359(15) 0.119(8) Uani 0.5 1 d D . . B -1
H30A H 0.9822 0.4867 0.6422 0.178 Uiso 0.5 1 calc R . . B -1
H30B H 1.0687 0.4369 0.6731 0.178 Uiso 0.5 1 calc R . . B -1
H30C H 0.9420 0.4211 0.6620 0.178 Uiso 0.5 1 calc R . . B -1
B20 B 0.7747(5) 0.1470(2) 0.2208(5) 0.0514(13) Uani 1 1 d . . . . .
F21 F 0.7356(4) 0.1308(2) 0.1247(4) 0.1023(16) Uani 1 1 d . . . . .
F22 F 0.8705(3) 0.11847(16) 0.2325(3) 0.0706(11) Uani 1 1 d . . . . .
F23 F 0.7096(5) 0.13477(19) 0.2947(5) 0.154(3) Uani 1 1 d . . . . .
F24 F 0.7877(3) 0.20659(13) 0.2138(2) 0.0614(9) Uani 1 1 d . . . . .

loop_
_atom_site_aniso_label
_atom_site_aniso_U_11
_atom_site_aniso_U_22
_atom_site_aniso_U_33
_atom_site_aniso_U_23
_atom_site_aniso_U_13
_atom_site_aniso_U_12
Ag1 0.0795(4) 0.0424(3) 0.0498(3) 0.0097(2) 0.0282(3) -0.0033(3)
Ag2 0.02476(18) 0.02018(18) 0.02478(18) 0.000 -0.00114(12) 0.000
N3 0.076(3) 0.0332(19) 0.039(2) 0.0077(16) 0.0156(19) 0.0058(19)
C4 0.070(3) 0.034(2) 0.035(2) 0.0025(18) 0.009(2) 0.005(2)
C5 0.063(3) 0.034(2) 0.031(2) 0.0019(16) 0.0030(19) 0.0132(19)
C6 0.062(3) 0.0274(18) 0.0260(18) 0.0089(15) 0.0003(17) 0.0157(18)
C7 0.079(3) 0.0260(19) 0.031(2) 0.0027(16) 0.007(2) 0.008(2)
C8 0.087(4) 0.031(2) 0.035(2) 0.0044(18) 0.022(2) 0.009(2)
C9 0.055(3) 0.033(2) 0.035(2) 0.0034(17) -0.0098(18) 0.0173(19)
N10 0.0372(16) 0.0291(16) 0.0322(16) 0.0001(13) -0.0062(13) 0.0111(13)
C11 0.0383(19) 0.0301(18) 0.0298(18) -0.0024(15) -0.0090(15) 0.0036(15)
C12 0.0283(16) 0.0304(18) 0.0351(19) -0.0024(15) -0.0055(14) -0.0025(14)
N13 0.0277(14) 0.0228(14) 0.0269(14) 0.0019(12) -0.0009(11) 0.0002(11)
C14 0.0325(17) 0.0265(17) 0.0268(16) 0.0001(14) 0.0005(13) 0.0050(14)
C15 0.0355(18) 0.0242(16) 0.0269(16) 0.0017(14) -0.0035(14) 0.0061(14)
C16 0.0351(18) 0.0260(17) 0.0323(18) 0.0049(15) 0.0034(14) -0.0052(14)
C17 0.0375(18) 0.0195(15) 0.0234(16) 0.0058(13) 0.0047(13) -0.0008(13)
C18 0.046(2) 0.0173(14) 0.0201(15) 0.0022(12) 0.0056(14) 0.0023(14)
C19 0.0410(19) 0.0183(15) 0.0257(16) 0.0042(13) 0.0073(14) 0.0057(13)
N25 0.078(5) 0.088(6) 0.156(8) 0.000 0.037(6) 0.000
C26 0.055(6) 0.129(9) 0.107(9) -0.026(8) 0.014(6) -0.016(7)
C27 0.061(9) 0.229(19) 0.197(18) -0.027(16) 0.028(11) -0.033(12)
N28 0.099(11) 0.120(14) 0.152(17) -0.062(13) 0.005(12) -0.012(10)
C29 0.048(7) 0.086(11) 0.124(15) 0.015(11) -0.014(8) -0.001(7)
C30 0.024(5) 0.126(15) 0.21(2) -0.075(15) 0.011(8) -0.002(7)
B20 0.060(3) 0.028(2) 0.066(4) -0.002(2) 0.005(3) 0.013(2)
F21 0.092(3) 0.086(3) 0.128(4) -0.050(3) -0.024(3) 0.026(2)
F22 0.080(2) 0.069(2) 0.065(2) 0.0245(17) 0.0288(17) 0.0437(18)
F23 0.165(5) 0.059(2) 0.250(7) 0.054(3) 0.173(5) 0.046(3)
F24 0.089(2) 0.0347(15) 0.0618(19) 0.0056(13) 0.0206(17) 0.0199(15)

loop_
_atom_type_symbol
_atom_type_description
_atom_type_scat_dispersion_real
_atom_type_scat_dispersion_imag
_atom_type_scat_source
C C 0.0033 0.0016 'International Tables Vol C Tables 4.2.6.8 and 6.1.1.4'
H H 0.0000 0.0000 'International Tables Vol C Tables 4.2.6.8 and 6.1.1.4'
Ag Ag -0.8740 1.0960 'International Tables Vol C Tables 4.2.6.8 and 6.1.1.4'
B B 0.0013 0.0007 'International Tables Vol C Tables 4.2.6.8 and 6.1.1.4'
F F 0.0171 0.0103 'International Tables Vol C Tables 4.2.6.8 and 6.1.1.4'
N N 0.0061 0.0033 'International Tables Vol C Tables 4.2.6.8 and 6.1.1.4'

loop_
_geom_angle_atom_site_label_1
_geom_angle_atom_site_label_2
_geom_angle_atom_site_label_3
_geom_angle
_geom_angle_site_symmetry_1
_geom_angle_site_symmetry_3
N3 Ag1 N3 180.0 . 7_556
N13 Ag2 N13 176.86(15) 2_655 .
C4 N3 Ag1 118.8(4) . .
C8 N3 Ag1 123.7(3) . .
C8 N3 C4 117.3(5) . .
N3 C4 H4 118.7 . .
N3 C4 C5 122.7(5) . .
C5 C4 H4 118.7 . .
C4 C5 H5 119.6 . .
C4 C5 C6 120.8(4) . .
C6 C5 H5 119.6 . .
C5 C6 C9 120.8(4) . .
C7 C6 C5 116.0(5) . .
C7 C6 C9 123.2(4) . .
C6 C7 H7 119.9 . .
C8 C7 C6 120.1(5) . .
C8 C7 H7 119.9 . .
N3 C8 C7 123.0(4) . .
N3 C8 H8 118.5 . .
C7 C8 H8 118.5 . .
C6 C9 H9A 108.8 . .
C6 C9 H9B 108.8 . .
H9A C9 H9B 107.7 . .
N10 C9 C6 114.0(3) . .
N10 C9 H9A 108.8 . .
N10 C9 H9B 108.8 . .
C11 N10 C9 113.8(3) . .
C15 N10 C9 113.2(3) . .
C15 N10 C11 111.1(3) . .
N10 C11 H11A 109.8 . .
N10 C11 H11B 109.8 . .
N10 C11 C12 109.6(3) . .
H11A C11 H11B 108.2 . .
C12 C11 H11A 109.8 . .
C12 C11 H11B 109.8 . .
C11 C12 H12A 109.8 . .
C11 C12 H12B 109.8 . .
H12A C12 H12B 108.2 . .
N13 C12 C11 109.5(3) . .
N13 C12 H12A 109.8 . .
N13 C12 H12B 109.8 . .
C12 N13 Ag2 111.4(2) . .
C12 N13 C14 107.8(3) . .
C12 N13 C16 110.0(3) . .
C14 N13 Ag2 108.9(2) . .
C14 N13 C16 110.0(3) . .
C16 N13 Ag2 108.7(2) . .
N13 C14 H14A 109.6 . .
N13 C14 H14B 109.6 . .
N13 C14 C15 110.5(3) . .
H14A C14 H14B 108.1 . .
C15 C14 H14A 109.6 . .
C15 C14 H14B 109.6 . .
N10 C15 C14 110.4(3) . .
N10 C15 H15A 109.6 . .
N10 C15 H15B 109.6 . .
C14 C15 H15A 109.6 . .
C14 C15 H15B 109.6 . .
H15A C15 H15B 108.1 . .
N13 C16 H16A 109.5 . .
N13 C16 H16B 109.5 . .
N13 C16 C17 110.6(3) . .
H16A C16 H16B 108.1 . .
C17 C16 H16A 109.5 . .
C17 C16 H16B 109.5 . .
C18 C17 C16 119.3(3) . .
C19 C17 C16 121.6(3) . .
C19 C17 C18 119.0(3) . .
C17 C18 H18 119.6 . .
C19 C18 C17 120.7(3) 5_665 .
C19 C18 H18 119.6 5_665 .
C17 C19 H19 119.9 . .
C18 C19 C17 120.3(3) 5_665 .
C18 C19 H19 119.9 5_665 .
C26 N25 C26 99.0(17) . 2_755
N25 C26 C27 177.9(17) . .
C26 C27 H27A 109.5 . .
C26 C27 H27B 109.5 . .
C26 C27 H27C 109.5 . .
H27A C27 H27B 109.5 . .
H27A C27 H27C 109.5 . .
H27B C27 H27C 109.5 . .
N28 C29 C30 176(2) . .
C29 C30 H30A 109.5 . .
C29 C30 H30B 109.5 . .
C29 C30 H30C 109.5 . .
H30A C30 H30B 109.5 . .
H30A C30 H30C 109.5 . .
H30B C30 H30C 109.5 . .
F22 B20 F21 104.5(5) . .
F22 B20 F24 112.5(5) . .
F23 B20 F21 116.3(6) . .
F23 B20 F22 110.7(5) . .
F23 B20 F24 109.4(5) . .
F24 B20 F21 103.3(5) . .

loop_
_geom_bond_atom_site_label_1
_geom_bond_atom_site_label_2
_geom_bond_distance
_geom_bond_site_symmetry_2
Ag1 N3 2.129(5) .
Ag1 N3 2.129(5) 7_556
Ag2 N13 2.216(3) .
Ag2 N13 2.216(3) 2_655
N3 C4 1.347(6) .
N3 C8 1.341(7) .
C4 H4 0.9500 .
C4 C5 1.359(7) .
C5 H5 0.9500 .
C5 C6 1.398(7) .
C6 C7 1.395(6) .
C6 C9 1.497(7) .
C7 H7 0.9500 .
C7 C8 1.372(8) .
C8 H8 0.9500 .
C9 H9A 0.9900 .
C9 H9B 0.9900 .
C9 N10 1.476(5) .
N10 C11 1.467(5) .
N10 C15 1.446(5) .
C11 H11A 0.9900 .
C11 H11B 0.9900 .
C11 C12 1.511(6) .
C12 H12A 0.9900 .
C12 H12B 0.9900 .
C12 N13 1.485(4) .
N13 C14 1.486(5) .
N13 C16 1.488(5) .
C14 H14A 0.9900 .
C14 H14B 0.9900 .
C14 C15 1.513(5) .
C15 H15A 0.9900 .
C15 H15B 0.9900 .
C16 H16A 0.9900 .
C16 H16B 0.9900 .
C16 C17 1.504(5) .
C17 C18 1.400(5) .
C17 C19 1.399(5) .
C18 H18 0.9500 .
C18 C19 1.383(5) 5_665
C19 C18 1.383(5) 5_665
C19 H19 0.9500 .
N25 C26 1.145(12) 2_755
N25 C26 1.145(12) .
C26 C27 1.403(17) .
C27 H27A 0.9800 .
C27 H27B 0.9800 .
C27 H27C 0.9800 .
N28 C29 1.152(16) .
C29 C30 1.405(17) .
C30 H30A 0.9800 .
C30 H30B 0.9800 .
C30 H30C 0.9800 .
B20 F21 1.423(8) .
B20 F22 1.348(6) .
B20 F23 1.333(8) .
B20 F24 1.372(6) .

loop_
_geom_torsion_atom_site_label_1
_geom_torsion_atom_site_label_2
_geom_torsion_atom_site_label_3
_geom_torsion_atom_site_label_4
_geom_torsion
_geom_torsion_site_symmetry_4
Ag1 N3 C4 C5 172.6(3) .
Ag1 N3 C8 C7 -172.0(3) .
Ag2 N13 C14 C15 -61.6(3) .
Ag2 N13 C16 C17 -38.8(3) .
N3 C4 C5 C6 0.0(7) .
C4 N3 C8 C7 3.0(7) .
C4 C5 C6 C7 2.3(6) .
C4 C5 C6 C9 -175.4(4) .
C5 C6 C7 C8 -2.0(6) .
C5 C6 C9 N10 91.8(5) .
C6 C7 C8 N3 -0.6(7) .
C6 C9 N10 C11 73.5(5) .
C6 C9 N10 C15 -54.6(5) .
C7 C6 C9 N10 -85.8(5) .
C8 N3 C4 C5 -2.7(7) .
C9 C6 C7 C8 175.7(4) .
C9 N10 C11 C12 172.2(3) .
C9 N10 C15 C14 -173.3(3) .
N10 C11 C12 N13 60.6(4) .
C11 N10 C15 C14 57.2(4) .
C11 C12 N13 Ag2 58.7(3) .
C11 C12 N13 C14 -60.8(4) .
C11 C12 N13 C16 179.3(3) .
C12 N13 C14 C15 59.4(4) .
C12 N13 C16 C17 -161.0(3) .
N13 C14 C15 N10 -58.1(4) .
N13 C16 C17 C18 86.5(4) .
N13 C16 C17 C19 -89.8(4) .
C14 N13 C16 C17 80.4(4) .
C15 N10 C11 C12 -58.6(4) .
C16 N13 C14 C15 179.4(3) .
C16 C17 C18 C19 -175.8(3) 5_665
C16 C17 C19 C18 175.8(3) 5_665
C18 C17 C19 C18 -0.5(6) 5_665
C19 C17 C18 C19 0.5(6) 5_665
